data_1553368
loop_
_publ_author_name
'Yu, Zhang-Xin'
'Zheng, Cai-Juan'
'Chen, Guang-Ying'
'Huang, Rong-Li'
'Zhou, Xue-Ming'
'Niu, Zhi-Gang'
'Li, Xiao-Bao'
'Han, Chang-Ri'
'Song, Xiao-Ping'

_publ_section_title
;
 3,4- seco-Norclerodane Diterpenoids from the Roots of Polyalthia laui.
;
_journal_issue 1
_journal_name_full 'Journal of natural products'
_journal_page_first 27
_journal_page_last 34
_journal_paper_doi 10.1021/acs.jnatprod.8b00243
_journal_volume 82
_journal_year 2019
_chemical_absolute_configuration ad
_chemical_formula_moiety 'C21 H30 O4'
_chemical_formula_sum 'C21 H30 O4'
_chemical_formula_weight 346.45
_space_group_crystal_system orthorhombic
_space_group_IT_number 19
_space_group_name_Hall 'P 2ac 2ab'
_space_group_name_H-M_alt 'P 21 21 21'
_atom_sites_solution_hydrogens geom
_audit_creation_date 2017-02-20
_audit_creation_method
;
Olex2 1.2
(compiled 2016.11.07 svn.r3352 for OlexSys, GUI svn.r5261)
;
_cell_angle_alpha 90
_cell_angle_beta 90
_cell_angle_gamma 90
_cell_formula_units_Z 4
_cell_length_a 7.02787(12)
_cell_length_b 11.2128(2)
_cell_length_c 24.3184(5)
_cell_measurement_reflns_used 5951
_cell_measurement_temperature 293(2)
_cell_measurement_theta_max 67.2750
_cell_measurement_theta_min 3.6150
_cell_volume 1916.34(6)
_computing_cell_refinement
;
CrysAlisPro, Agilent Technologies,
Version 1.171.36.28 (release 01-02-2013 CrysAlis171 .NET)
(compiled Feb  1 2013,16:14:44)
;
_computing_data_collection
;
CrysAlisPro, Agilent Technologies,
Version 1.171.36.28 (release 01-02-2013 CrysAlis171 .NET)
(compiled Feb  1 2013,16:14:44)
;
_computing_data_reduction
;
CrysAlisPro, Agilent Technologies,
Version 1.171.36.28 (release 01-02-2013 CrysAlis171 .NET)
(compiled Feb  1 2013,16:14:44)
;
_computing_molecular_graphics 'Olex2 (Dolomanov et al., 2009)'
_computing_publication_material 'Olex2 (Dolomanov et al., 2009)'
_computing_structure_refinement 'ShelXL (Sheldrick, 2015)'
_computing_structure_solution 'ShelXS (Sheldrick, 2008)'
_diffrn_ambient_temperature 293(2)
_diffrn_detector_area_resol_mean 10.5095
_diffrn_measured_fraction_theta_full 1.000
_diffrn_measured_fraction_theta_max 1.000
_diffrn_measurement_details
;
#__ type_ start__ end____ width___ exp.time_
  1 omega  -49.00   34.00   1.0000    5.0000
omega____ theta____ kappa____ phi______ frames
    -      -40.0339   38.0000   90.0000 83

#__ type_ start__ end____ width___ exp.time_
  2 omega   11.00   76.00   1.0000    5.0000
omega____ theta____ kappa____ phi______ frames
    -       40.0339   57.0000 -150.0000 65

#__ type_ start__ end____ width___ exp.time_
  3 omega   80.00  110.00   1.0000    5.0000
omega____ theta____ kappa____ phi______ frames
    -       40.0339   57.0000 -150.0000 30

#__ type_ start__ end____ width___ exp.time_
  4 omega   78.00  117.00   1.0000   35.0000
omega____ theta____ kappa____ phi______ frames
    -       93.5000  -92.0000   68.6823 39

#__ type_ start__ end____ width___ exp.time_
  5 omega   20.00   69.00   1.0000   35.0000
omega____ theta____ kappa____ phi______ frames
    -       93.5000  -30.0000  150.0000 49

#__ type_ start__ end____ width___ exp.time_
  6 omega   20.00   61.00   1.0000   35.0000
omega____ theta____ kappa____ phi______ frames
    -       93.5000  -30.0000   30.0000 41

#__ type_ start__ end____ width___ exp.time_
  7 omega   17.00   61.00   1.0000   35.0000
omega____ theta____ kappa____ phi______ frames
    -       93.5000  -30.0000 -120.0000 44

#__ type_ start__ end____ width___ exp.time_
  8 omega   92.00  118.00   1.0000   35.0000
omega____ theta____ kappa____ phi______ frames
    -       93.5000   45.0000 -120.0000 26

#__ type_ start__ end____ width___ exp.time_
  9 omega   41.00   77.00   1.0000   35.0000
omega____ theta____ kappa____ phi______ frames
    -       93.5000  -45.0000 -120.0000 36

#__ type_ start__ end____ width___ exp.time_
 10 omega   27.00   97.00   1.0000   35.0000
omega____ theta____ kappa____ phi______ frames
    -       93.5000  -77.0000 -120.0000 70

#__ type_ start__ end____ width___ exp.time_
 11 omega  138.00  167.00   1.0000   35.0000
omega____ theta____ kappa____ phi______ frames
    -       93.5000  130.0000  -69.0000 29

#__ type_ start__ end____ width___ exp.time_
 12 omega   16.00   55.00   1.0000   35.0000
omega____ theta____ kappa____ phi______ frames
    -       93.5000  -30.0000  -90.0000 39

#__ type_ start__ end____ width___ exp.time_
 13 omega   21.00   53.00   1.0000   35.0000
omega____ theta____ kappa____ phi______ frames
    -       93.5000  -30.0000    0.0000 32

#__ type_ start__ end____ width___ exp.time_
 14 omega   81.00  124.00   1.0000   35.0000
omega____ theta____ kappa____ phi______ frames
    -       93.5000  -61.0000   90.0000 43

#__ type_ start__ end____ width___ exp.time_
 15 omega   78.00  116.00   1.0000   35.0000
omega____ theta____ kappa____ phi______ frames
    -       93.5000  130.0000  -69.0000 38

#__ type_ start__ end____ width___ exp.time_
 16 omega   19.00   45.00   1.0000   35.0000
omega____ theta____ kappa____ phi______ frames
    -       93.5000  -45.0000    0.0000 26

#__ type_ start__ end____ width___ exp.time_
 17 omega   79.00  105.00   1.0000   35.0000
omega____ theta____ kappa____ phi______ frames
    -       93.5000  -93.0000  173.3698 26

#__ type_ start__ end____ width___ exp.time_
 18 omega  141.00  167.00   1.0000   35.0000
omega____ theta____ kappa____ phi______ frames
    -       93.5000   45.0000 -120.0000 26

#__ type_ start__ end____ width___ exp.time_
 19 omega   20.00   74.00   1.0000   35.0000
omega____ theta____ kappa____ phi______ frames
    -       93.5000  -94.0000    0.0000 54

#__ type_ start__ end____ width___ exp.time_
 20 omega   48.00   81.00   1.0000   35.0000
omega____ theta____ kappa____ phi______ frames
    -       93.5000  -77.0000 -150.0000 33

#__ type_ start__ end____ width___ exp.time_
 21 omega  101.00  127.00   1.0000   35.0000
omega____ theta____ kappa____ phi______ frames
    -       93.5000   61.0000  -30.0000 26

#__ type_ start__ end____ width___ exp.time_
 22 omega   25.00   52.00   1.0000   35.0000
omega____ theta____ kappa____ phi______ frames
    -       93.5000  -93.0000  173.3698 27
;
_diffrn_measurement_device_type 'Xcalibur, Atlas, Gemini ultra'
_diffrn_measurement_method '\w scans'
_diffrn_orient_matrix_UB_11 0.0363828000
_diffrn_orient_matrix_UB_12 -0.1302188000
_diffrn_orient_matrix_UB_13 0.0172573000
_diffrn_orient_matrix_UB_21 -0.0026118000
_diffrn_orient_matrix_UB_22 0.0376662000
_diffrn_orient_matrix_UB_23 0.0609164000
_diffrn_orient_matrix_UB_31 -0.2161555000
_diffrn_orient_matrix_UB_32 -0.0223723000
_diffrn_orient_matrix_UB_33 0.0021305000
_diffrn_radiation_monochromator mirror
_diffrn_radiation_type CuK\a
_diffrn_radiation_wavelength 1.54184
_diffrn_reflns_av_R_equivalents 0.0479
_diffrn_reflns_av_unetI/netI 0.0468
_diffrn_reflns_Laue_measured_fraction_full 1.000
_diffrn_reflns_Laue_measured_fraction_max 1.000
_diffrn_reflns_limit_h_max 5
_diffrn_reflns_limit_h_min -8
_diffrn_reflns_limit_k_max 13
_diffrn_reflns_limit_k_min -13
_diffrn_reflns_limit_l_max 29
_diffrn_reflns_limit_l_min -28
_diffrn_reflns_number 10630
_diffrn_reflns_point_group_measured_fraction_full 0.999
_diffrn_reflns_point_group_measured_fraction_max 0.999
_diffrn_reflns_theta_full 67.142
_diffrn_reflns_theta_max 67.142
_diffrn_reflns_theta_min 3.635
_diffrn_source 'Enhance Ultra (Cu) X-ray Source'
_exptl_absorpt_coefficient_mu 0.652
_exptl_absorpt_correction_T_max 1.00000
_exptl_absorpt_correction_T_min 0.56728
_exptl_absorpt_correction_type multi-scan
_exptl_absorpt_process_details
;
CrysAlisPro, Agilent Technologies,
Version 1.171.36.28 (release 01-02-2013 CrysAlis171 .NET)
(compiled Feb  1 2013,16:14:44)
Empirical absorption correction using spherical harmonics,
 implemented in SCALE3 ABSPACK scaling algorithm.
;
_exptl_crystal_colour
;
;
_exptl_crystal_density_diffrn 1.201
_exptl_crystal_description
;
;
_exptl_crystal_F_000 752
_refine_diff_density_max 0.149
_refine_diff_density_min -0.196
_refine_diff_density_rms 0.042
_refine_ls_abs_structure_details
;
 Flack x determined using 1263 quotients [(I+)-(I-)]/[(I+)+(I-)]
 (Parsons, Flack and Wagner, Acta Cryst. B69 (2013) 249-259).
;
_refine_ls_abs_structure_Flack 0.01(12)
_refine_ls_extinction_method none
_refine_ls_goodness_of_fit_ref 1.066
_refine_ls_hydrogen_treatment constr
_refine_ls_matrix_type full
_refine_ls_number_parameters 231
_refine_ls_number_reflns 3427
_refine_ls_number_restraints 0
_refine_ls_restrained_S_all 1.066
_refine_ls_R_factor_all 0.0431
_refine_ls_R_factor_gt 0.0401
_refine_ls_shift/su_max 0.000
_refine_ls_shift/su_mean 0.000
_refine_ls_structure_factor_coef Fsqd
_refine_ls_weighting_details 'w=1/[\s^2^(Fo^2^)+(0.0566P)^2^+0.0786P] where P=(Fo^2^+2Fc^2^)/3'
_refine_ls_weighting_scheme calc
_refine_ls_wR_factor_gt 0.0972
_refine_ls_wR_factor_ref 0.1006
_reflns_Friedel_coverage 0.716
_reflns_Friedel_fraction_full 0.997
_reflns_Friedel_fraction_max 0.997
_reflns_number_gt 3210
_reflns_number_total 3427
_reflns_threshold_expression 'I > 2\s(I)'
_cod_data_source_file np8b00243_si_003.cif
_cod_data_source_block d1-35-c1a
_cod_database_code 1553368
_chemical_oxdiff_formula 'C1 O1'
_shelx_space_group_comment
;
The symmetry employed for this shelxl refinement is uniquely defined
by the following loop, which should always be used as a source of
symmetry information in preference to the above space-group names.
They are only intended as comments.
;
_reflns_odcompleteness_completeness 99.95
_reflns_odcompleteness_iscentric 1
_reflns_odcompleteness_theta 66.97
_olex2_refinement_description
;
1. Fixed Uiso
 At 1.2 times of:
  All C(H) groups, All C(H,H) groups
 At 1.5 times of:
  All C(H,H,H) groups
2.a Ternary CH refined with riding coordinates:
 C6(H6), C16(H16), C8(H8)
2.b Secondary CH2 refined with riding coordinates:
 C10(H10A,H10B), C5(H5A,H5B), C4(H4A,H4B), C11(H11A,H11B), C9(H9A,H9B)
2.c Aromatic/amide H refined with riding coordinates:
 C13(H13), C17(H17)
2.d Idealised Me refined as rotating group:
 C21(H21A,H21B,H21C), C19(H19A,H19B,H19C), C20(H20A,H20B,H20C), C18(H18A,H18B,
 H18C), C0AA(H0AA,H0AB,H0AC)
;
_shelx_shelxl_version_number 2014/7
_olex2_date_sample_data_collection 2016-12-30
_olex2_submission_special_instructions 'No special instructions were received'

loop_
_space_group_symop_operation_xyz
'x, y, z'
'-x+1/2, -y, z+1/2'
'x+1/2, -y+1/2, -z'
'-x, y+1/2, -z+1/2'

loop_
_atom_site_label
_atom_site_type_symbol
_atom_site_fract_x
_atom_site_fract_y
_atom_site_fract_z
_atom_site_U_iso_or_equiv
_atom_site_adp_type
_atom_site_occupancy
_atom_site_site_symmetry_order
_atom_site_calc_flag
_atom_site_refinement_flags_posn
C10 C 1.9404(3) 1.11083(18) 1.17177(9) 0.0377(4) Uani 1 1 d .
H10A H 1.9001 1.0824 1.2076 0.045 Uiso 1 1 calc R
H10B H 1.8299 1.1466 1.1544 0.045 Uiso 1 1 calc R
C7 C 2.0883(2) 1.21100(17) 1.18114(8) 0.0342(4) Uani 1 1 d .
O3 O 1.9232(3) 0.80986(17) 1.05256(7) 0.0631(5) Uani 1 1 d .
O15 O 1.6824(3) 0.73815(15) 1.10890(7) 0.0582(4) Uani 1 1 d .
C21 C 1.9934(3) 1.2974(2) 1.22197(10) 0.0441(5) Uani 1 1 d .
H21A H 1.9339 1.2527 1.2509 0.066 Uiso 1 1 calc GR
H21B H 1.8991 1.3439 1.2031 0.066 Uiso 1 1 calc GR
H21C H 2.0880 1.3494 1.2373 0.066 Uiso 1 1 calc GR
C6 C 2.2781(3) 1.15939(18) 1.20409(9) 0.0400(5) Uani 1 1 d .
H6 H 2.3192 1.0978 1.1781 0.048 Uiso 1 1 calc R
C3 C 2.2975(3) 1.36600(19) 1.12684(9) 0.0403(5) Uani 1 1 d .
C16 C 1.8672(4) 0.79571(19) 1.10595(10) 0.0479(5) Uani 1 1 d .
H16 H 1.9620 0.7495 1.1264 0.057 Uiso 1 1 calc R
C14 C 1.5556(4) 0.8136(2) 1.13313(11) 0.0551(6) Uani 1 1 d .
C5 C 2.4380(3) 1.2528(2) 1.20593(9) 0.0448(5) Uani 1 1 d .
H5A H 2.4038 1.3143 1.2322 0.054 Uiso 1 1 calc R
H5B H 2.5534 1.2148 1.2190 0.054 Uiso 1 1 calc R
C12 C 1.8374(3) 0.91537(18) 1.13248(8) 0.0397(4) Uani 1 1 d .
C8 C 2.1423(2) 1.26776(16) 1.12575(8) 0.0344(4) Uani 1 1 d .
H8 H 2.2026 1.2023 1.1055 0.041 Uiso 1 1 calc R
C4 C 2.4788(3) 1.3113(2) 1.15033(10) 0.0463(5) Uani 1 1 d .
H4A H 2.5744 1.3729 1.1548 0.056 Uiso 1 1 calc R
H4B H 2.5281 1.2522 1.1250 0.056 Uiso 1 1 calc R
C11 C 1.9967(3) 1.00244(18) 1.13779(10) 0.0420(5) Uani 1 1 d .
H11A H 2.0356 1.0284 1.1014 0.050 Uiso 1 1 calc R
H11B H 2.1046 0.9635 1.1550 0.050 Uiso 1 1 calc R
O2 O 1.3923(3) 0.7867(2) 1.13975(12) 0.0844(7) Uani 1 1 d .
C13 C 1.6577(3) 0.9228(2) 1.14830(11) 0.0499(5) Uani 1 1 d .
H13 H 1.6041 0.9877 1.1664 0.060 Uiso 1 1 calc R
C2 C 2.2994(3) 1.40080(19) 1.06655(10) 0.0457(5) Uani 1 1 d .
C9 C 1.9960(3) 1.31749(19) 1.08489(9) 0.0431(5) Uani 1 1 d .
H9A H 1.9234 1.2543 1.0675 0.052 Uiso 1 1 calc R
H9B H 1.9096 1.3733 1.1024 0.052 Uiso 1 1 calc R
C1 C 2.1260(3) 1.3791(2) 1.04446(9) 0.0459(5) Uani 1 1 d .
O1 O 1.9113(4) 1.3983(2) 0.97059(9) 0.0844(7) Uani 1 1 d .
C17 C 2.0694(5) 1.4107(2) 0.98918(11) 0.0591(6) Uani 1 1 d .
H17 H 2.1617 1.4431 0.9662 0.071 Uiso 1 1 calc R
C19 C 2.2470(4) 1.4826(2) 1.15762(11) 0.0525(6) Uani 1 1 d .
H19A H 2.2674 1.4718 1.1963 0.079 Uiso 1 1 calc GR
H19B H 2.1160 1.5022 1.1511 0.079 Uiso 1 1 calc GR
H19C H 2.3265 1.5462 1.1445 0.079 Uiso 1 1 calc GR
C20 C 2.2583(4) 1.0983(3) 1.25972(11) 0.0602(6) Uani 1 1 d .
H20A H 2.1633 1.0370 1.2574 0.090 Uiso 1 1 calc GR
H20B H 2.2212 1.1559 1.2869 0.090 Uiso 1 1 calc GR
H20C H 2.3779 1.0634 1.2700 0.090 Uiso 1 1 calc GR
C18 C 2.4696(4) 1.4572(3) 1.04113(13) 0.0677(7) Uani 1 1 d .
H18A H 2.5683 1.3987 1.0371 0.101 Uiso 1 1 calc GR
H18B H 2.5139 1.5208 1.0642 0.101 Uiso 1 1 calc GR
H18C H 2.4364 1.4885 1.0057 0.101 Uiso 1 1 calc GR
C0AA C 1.9822(8) 0.7005(4) 1.02743(18) 0.1072(14) Uani 1 1 d .
H0AA H 2.0808 0.6646 1.0492 0.161 Uiso 1 1 calc GR
H0AB H 2.0297 0.7164 0.9911 0.161 Uiso 1 1 calc GR
H0AC H 1.8757 0.6471 1.0251 0.161 Uiso 1 1 calc GR

loop_
_atom_site_aniso_label
_atom_site_aniso_U_11
_atom_site_aniso_U_22
_atom_site_aniso_U_33
_atom_site_aniso_U_23
_atom_site_aniso_U_13
_atom_site_aniso_U_12
C10 0.0318(9) 0.0344(9) 0.0469(10) -0.0034(8) 0.0029(8) -0.0026(7)
C7 0.0276(8) 0.0329(8) 0.0420(9) -0.0058(8) 0.0005(7) 0.0003(7)
O3 0.0913(13) 0.0491(9) 0.0490(9) -0.0084(7) 0.0118(9) -0.0030(9)
O15 0.0720(10) 0.0405(8) 0.0620(10) -0.0056(7) -0.0018(8) -0.0163(7)
C21 0.0370(10) 0.0429(10) 0.0524(11) -0.0114(9) 0.0070(9) -0.0019(9)
C6 0.0343(10) 0.0409(10) 0.0449(11) 0.0001(9) -0.0022(8) 0.0022(8)
C3 0.0328(9) 0.0390(10) 0.0491(11) 0.0008(9) -0.0003(8) -0.0060(8)
C16 0.0616(13) 0.0340(9) 0.0480(11) -0.0015(9) -0.0011(10) -0.0043(10)
C14 0.0551(13) 0.0468(12) 0.0634(14) 0.0007(11) -0.0063(11) -0.0108(11)
C5 0.0306(9) 0.0544(12) 0.0495(11) 0.0010(10) -0.0069(8) -0.0014(9)
C12 0.0451(11) 0.0328(9) 0.0414(10) -0.0002(8) -0.0042(9) -0.0021(8)
C8 0.0282(8) 0.0328(9) 0.0421(9) -0.0043(7) 0.0004(7) -0.0007(7)
C4 0.0277(9) 0.0561(12) 0.0551(12) 0.0045(10) -0.0014(8) -0.0073(9)
C11 0.0375(9) 0.0365(9) 0.0520(12) -0.0063(9) 0.0018(9) -0.0029(8)
O2 0.0586(11) 0.0723(13) 0.1222(18) -0.0020(13) -0.0043(11) -0.0277(10)
C13 0.0456(12) 0.0409(10) 0.0632(13) -0.0062(10) -0.0006(10) -0.0047(9)
C2 0.0444(11) 0.0410(10) 0.0517(12) 0.0060(9) 0.0011(9) -0.0033(9)
C9 0.0368(10) 0.0429(10) 0.0496(11) 0.0005(9) -0.0065(9) -0.0013(8)
C1 0.0483(12) 0.0403(10) 0.0490(11) 0.0002(9) -0.0035(9) 0.0012(9)
O1 0.0926(16) 0.0928(16) 0.0678(12) 0.0013(11) -0.0336(12) -0.0047(13)
C17 0.0727(17) 0.0545(13) 0.0502(12) 0.0019(11) -0.0098(12) 0.0011(12)
C19 0.0552(13) 0.0381(11) 0.0643(14) -0.0044(10) -0.0025(11) -0.0093(10)
C20 0.0576(15) 0.0661(15) 0.0567(14) 0.0159(12) -0.0097(12) -0.0079(12)
C18 0.0577(16) 0.0762(17) 0.0691(16) 0.0190(14) 0.0059(13) -0.0158(13)
C0AA 0.155(4) 0.074(2) 0.092(2) -0.029(2) 0.042(3) 0.011(2)

loop_
_atom_type_symbol
_atom_type_description
_atom_type_scat_dispersion_real
_atom_type_scat_dispersion_imag
_atom_type_scat_source
C C 0.0181 0.0091 'International Tables Vol C Tables 4.2.6.8 and 6.1.1.4'
H H 0.0000 0.0000 'International Tables Vol C Tables 4.2.6.8 and 6.1.1.4'
O O 0.0492 0.0322 'International Tables Vol C Tables 4.2.6.8 and 6.1.1.4'

loop_
_geom_angle_atom_site_label_1
_geom_angle_atom_site_label_2
_geom_angle_atom_site_label_3
_geom_angle
C11 C10 C7 119.01(16)
C10 C7 C6 111.00(16)
C21 C7 C10 105.10(15)
C21 C7 C6 111.96(16)
C8 C7 C10 109.71(15)
C8 C7 C21 114.31(17)
C8 C7 C6 104.86(14)
C16 O3 C0AA 112.9(3)
C14 O15 C16 109.28(18)
C5 C6 C7 112.56(17)
C20 C6 C7 114.04(18)
C20 C6 C5 110.33(18)
C4 C3 C8 107.97(16)
C4 C3 C19 110.47(19)
C2 C3 C8 99.93(16)
C2 C3 C4 117.26(18)
C2 C3 C19 104.61(18)
C19 C3 C8 116.57(17)
O3 C16 O15 110.9(2)
O3 C16 C12 110.14(18)
O15 C16 C12 104.54(19)
O15 C14 C13 107.9(2)
O2 C14 O15 121.9(2)
O2 C14 C13 130.2(3)
C4 C5 C6 113.80(17)
C11 C12 C16 121.15(19)
C13 C12 C16 108.31(19)
C13 C12 C11 130.5(2)
C7 C8 C3 116.92(15)
C9 C8 C7 123.52(16)
C9 C8 C3 102.95(16)
C3 C4 C5 110.31(17)
C12 C11 C10 112.02(17)
C12 C13 C14 109.9(2)
C1 C2 C3 109.24(19)
C1 C2 C18 129.4(2)
C18 C2 C3 121.2(2)
C1 C9 C8 100.51(16)
C2 C1 C9 111.62(19)
C2 C1 C17 125.0(2)
C17 C1 C9 123.4(2)
O1 C17 C1 125.0(3)

loop_
_geom_bond_atom_site_label_1
_geom_bond_atom_site_label_2
_geom_bond_distance
C10 C7 1.547(3)
C10 C11 1.522(3)
C7 C21 1.539(3)
C7 C6 1.557(3)
C7 C8 1.537(3)
O3 C16 1.366(3)
O3 C0AA 1.432(4)
O15 C16 1.452(3)
O15 C14 1.363(3)
C6 C5 1.537(3)
C6 C20 1.523(3)
C3 C8 1.550(3)
C3 C4 1.525(3)
C3 C2 1.517(3)
C3 C19 1.548(3)
C16 C12 1.503(3)
C14 O2 1.198(3)
C14 C13 1.466(3)
C5 C4 1.530(3)
C12 C11 1.491(3)
C12 C13 1.323(4)
C8 C9 1.535(3)
C2 C1 1.353(3)
C2 C18 1.488(4)
C9 C1 1.510(3)
C1 C17 1.446(4)
O1 C17 1.207(4)
